data_7235059
loop_
_publ_author_name
'Chenglong Li'
'Jinbei Wei'
'Jianxiong Han'
'Zhiqiang Li'
'Xiaoxian Song'
'Zuolun Zhang'
'Jingying Zhang'
'Yue Wang'

_publ_section_title
;
 Efficient deep-blue OLEDs based on phenanthro[9,10-d]imidazole-containing
 emitters with AIE and bipolar transporting properties
;
_journal_name_full 'Journal of Materials Chemistry C'
_journal_page_first 10120
_journal_page_last 10129
_journal_paper_doi 10.1039/C6TC03923E
_journal_volume 4
_journal_year 2016
_chemical_formula_sum 'C47 H32 N2'
_chemical_formula_weight 624.75
_space_group_IT_number 4
_space_group_name_Hall 'P 2yb'
_space_group_name_H-M_alt 'P 1 21 1'
_symmetry_cell_setting monoclinic
_symmetry_space_group_name_H-M 'P 1 21 1'
_atom_sites_solution_hydrogens geom
_atom_sites_solution_primary direct
_atom_sites_solution_secondary difmap
_cell_angle_alpha 90.00
_cell_angle_beta 95.62(3)
_cell_angle_gamma 90.00
_cell_formula_units_Z 2
_cell_length_a 12.390(3)
_cell_length_b 5.9175(12)
_cell_length_c 23.356(5)
_cell_measurement_temperature 293(2)
_cell_volume 1704.2(7)
_computing_structure_refinement 'SHELXL-97 (Sheldrick, 1997)'
_computing_structure_solution 'SHELXS-97 (Sheldrick, 1990)'
_diffrn_ambient_temperature 293(2)
_diffrn_measured_fraction_theta_full 0.987
_diffrn_measured_fraction_theta_max 0.987
_diffrn_measurement_device_type 'Rigaku RAXIS-RAPID'
_diffrn_measurement_method '\w scans'
_diffrn_radiation_monochromator graphite
_diffrn_radiation_source 'fine-focus sealed tube'
_diffrn_radiation_type MoK\a
_diffrn_radiation_wavelength 0.71073
_diffrn_reflns_av_R_equivalents 0.0834
_diffrn_reflns_av_sigmaI/netI 0.2856
_diffrn_reflns_limit_h_max 16
_diffrn_reflns_limit_h_min -16
_diffrn_reflns_limit_k_max 7
_diffrn_reflns_limit_k_min -7
_diffrn_reflns_limit_l_max 30
_diffrn_reflns_limit_l_min -30
_diffrn_reflns_number 16200
_diffrn_reflns_theta_full 27.48
_diffrn_reflns_theta_max 27.48
_diffrn_reflns_theta_min 3.24
_exptl_absorpt_coefficient_mu 0.070
_exptl_absorpt_correction_T_max 0.991
_exptl_absorpt_correction_T_min 0.987
_exptl_absorpt_correction_type multi-scan
_exptl_crystal_colour colorless
_exptl_crystal_density_diffrn 1.217
_exptl_crystal_density_method 'not measured'
_exptl_crystal_description needle
_exptl_crystal_F_000 656
_exptl_crystal_size_max 0.754
_exptl_crystal_size_mid 0.15
_exptl_crystal_size_min 0.131
_refine_diff_density_max 0.189
_refine_diff_density_min -0.188
_refine_diff_density_rms 0.041
_refine_ls_abs_structure_details 'Flack H D (1983), Acta Cryst. A39, 876-881'
_refine_ls_abs_structure_Flack -2(5)
_refine_ls_extinction_method none
_refine_ls_goodness_of_fit_ref 1.003
_refine_ls_hydrogen_treatment mixed
_refine_ls_matrix_type full
_refine_ls_number_parameters 442
_refine_ls_number_reflns 7374
_refine_ls_number_restraints 1
_refine_ls_restrained_S_all 1.003
_refine_ls_R_factor_all 0.1367
_refine_ls_R_factor_gt 0.0699
_refine_ls_shift/su_max 0.000
_refine_ls_shift/su_mean 0.000
_refine_ls_structure_factor_coef Fsqd
_refine_ls_weighting_details 'calc w=1/[\s^2^(Fo^2^)+(0.0693P)^2^+0.0000P] where P=(Fo^2^+2Fc^2^)/3'
_refine_ls_weighting_scheme calc
_refine_ls_wR_factor_gt 0.1546
_refine_ls_wR_factor_ref 0.1839
_reflns_number_gt 3760
_reflns_number_total 7374
_reflns_threshold_expression >2sigma(I)
_cod_data_source_file J-Mater-Chem-C-2016-4-10120.cif
_cod_data_source_block m11
_cod_original_cell_volume 1704.2(6)
_cod_original_sg_symbol_H-M P2(1)
_cod_database_code 7235059

loop_
_symmetry_equiv_pos_as_xyz
'x, y, z'
'-x, y+1/2, -z'

loop_
_atom_site_label
_atom_site_type_symbol
_atom_site_fract_x
_atom_site_fract_y
_atom_site_fract_z
_atom_site_U_iso_or_equiv
_atom_site_adp_type
_atom_site_occupancy
_atom_site_symmetry_multiplicity
_atom_site_calc_flag
_atom_site_refinement_flags
_atom_site_disorder_assembly
_atom_site_disorder_group
N1 N 0.2554(3) 0.1368(5) 0.15087(12) 0.0487(7) Uani 1 1 d . . .
C7 C 0.3075(3) -0.0176(6) 0.11744(15) 0.0499(9) Uani 1 1 d . . .
C26 C 0.2200(3) 0.5961(6) 0.29968(14) 0.0467(9) Uani 1 1 d . . .
C25 C 0.2939(3) 0.7755(6) 0.30301(16) 0.0553(10) Uani 1 1 d . . .
H25 H 0.2849 0.8950 0.3280 0.066 Uiso 1 1 calc R . .
C8 C 0.2631(3) -0.1764(6) 0.07446(15) 0.0508(9) Uani 1 1 d . . .
C27 C 0.2342(3) 0.4235(6) 0.26071(15) 0.0481(9) Uani 1 1 d . . .
H27 H 0.1861 0.3025 0.2580 0.058 Uiso 1 1 calc R . .
C6 C 0.1408(3) 0.1505(6) 0.15571(14) 0.0471(9) Uani 1 1 d . . .
C20 C 0.4161(3) 0.0072(7) 0.13333(14) 0.0497(9) Uani 1 1 d . . .
C23 C 0.3924(3) 0.6055(6) 0.23117(15) 0.0515(9) Uani 1 1 d . . .
H23 H 0.4503 0.6089 0.2087 0.062 Uiso 1 1 calc R . .
C14 C 0.4555(4) -0.3213(7) 0.07673(16) 0.0571(11) Uani 1 1 d . . .
C22 C 0.3191(3) 0.4278(6) 0.22562(14) 0.0435(9) Uani 1 1 d . . .
C31 C -0.0426(3) 0.5692(7) 0.40781(15) 0.0508(9) Uani 1 1 d . . .
C13 C 0.3401(4) -0.3323(7) 0.05521(15) 0.0586(11) Uani 1 1 d . . .
C19 C 0.4943(4) -0.1416(7) 0.11315(16) 0.0550(10) Uani 1 1 d . . .
C9 C 0.1566(4) -0.1784(8) 0.04914(16) 0.0655(12) Uani 1 1 d . . .
H9 H 0.1078 -0.0718 0.0605 0.079 Uiso 1 1 calc R . .
C36 C -0.2964(3) 0.5016(6) 0.49180(14) 0.0470(9) Uani 1 1 d . . .
C28 C 0.1294(3) 0.5898(6) 0.33674(15) 0.0475(9) Uani 1 1 d . . .
C18 C 0.6038(4) -0.1304(8) 0.13272(17) 0.0629(11) Uani 1 1 d . . .
H18 H 0.6287 -0.0113 0.1564 0.075 Uiso 1 1 calc R . .
N2 N 0.4342(3) 0.1772(5) 0.17393(12) 0.0503(8) Uani 1 1 d . . .
C34 C -0.1262(3) 0.5646(6) 0.44819(15) 0.0510(10) Uani 1 1 d . . .
H34 H -0.1068 0.6415 0.4824 0.061 Uiso 1 1 calc R . .
C33 C 0.0307(3) 0.5016(8) 0.31695(16) 0.0611(11) Uani 1 1 d . . .
H33 H 0.0205 0.4477 0.2794 0.073 Uiso 1 1 calc R . .
C35 C -0.2246(3) 0.4712(6) 0.44526(14) 0.0463(9) Uani 1 1 d . . .
C17 C 0.6755(4) -0.2891(9) 0.1181(2) 0.0772(15) Uani 1 1 d . . .
H17 H 0.7485 -0.2780 0.1315 0.093 Uiso 1 1 calc R . .
C38 C -0.3542(4) 0.7130(8) 0.57187(17) 0.0671(12) Uani 1 1 d . . .
H38 H -0.3479 0.8398 0.5955 0.081 Uiso 1 1 calc R . .
C29 C 0.1405(3) 0.6769(7) 0.39169(15) 0.0579(10) Uani 1 1 d . . .
H29 H 0.2055 0.7451 0.4057 0.069 Uiso 1 1 calc R . .
C32 C -0.0544(3) 0.4900(8) 0.35096(16) 0.0613(11) Uani 1 1 d . . .
H32 H -0.1203 0.4288 0.3359 0.074 Uiso 1 1 calc R . .
C41 C -0.3705(3) 0.3372(8) 0.50276(16) 0.0586(10) Uani 1 1 d . . .
H41 H -0.3763 0.2083 0.4799 0.070 Uiso 1 1 calc R . .
C24 C 0.3796(3) 0.7774(7) 0.26990(16) 0.0576(10) Uani 1 1 d . . .
H24 H 0.4294 0.8953 0.2736 0.069 Uiso 1 1 calc R . .
C1 C 0.0832(4) 0.3384(7) 0.13479(17) 0.0622(11) Uani 1 1 d . . .
H1 H 0.1180 0.4543 0.1169 0.075 Uiso 1 1 calc R . .
C40 C -0.4363(4) 0.3594(9) 0.54686(17) 0.0659(12) Uani 1 1 d . . .
H40 H -0.4860 0.2465 0.5531 0.079 Uiso 1 1 calc R . .
C42 C -0.2663(3) 0.3252(6) 0.39592(14) 0.0472(9) Uani 1 1 d . . .
C30 C 0.0563(3) 0.6644(7) 0.42641(16) 0.0582(11) Uani 1 1 d . . .
H30 H 0.0667 0.7223 0.4636 0.070 Uiso 1 1 calc R . .
C4 C -0.0195(4) -0.0031(10) 0.1888(2) 0.0844(15) Uani 1 1 d . . .
H4 H -0.0548 -0.1174 0.2070 0.101 Uiso 1 1 calc R . .
C39 C -0.4286(4) 0.5453(9) 0.58125(18) 0.0692(13) Uani 1 1 d . . .
H39 H -0.4731 0.5599 0.6109 0.083 Uiso 1 1 calc R . .
C43 C -0.3485(3) 0.3912(7) 0.35566(16) 0.0584(10) Uani 1 1 d . . .
H43 H -0.3837 0.5275 0.3608 0.070 Uiso 1 1 calc R . .
C21 C 0.3375(3) 0.2455(6) 0.18408(15) 0.0476(9) Uani 1 1 d . . .
C2 C -0.0264(4) 0.3520(10) 0.1407(2) 0.0843(15) Uani 1 1 d . . .
H2 H -0.0661 0.4763 0.1262 0.101 Uiso 1 1 calc R . .
C45 C -0.3330(5) 0.0534(8) 0.3011(2) 0.0755(14) Uani 1 1 d . . .
H45 H -0.3541 -0.0356 0.2692 0.091 Uiso 1 1 calc R . .
C47 C -0.2209(4) 0.1107(7) 0.38912(18) 0.0679(12) Uani 1 1 d . . .
H47 H -0.1677 0.0561 0.4165 0.081 Uiso 1 1 calc R . .
C5 C 0.0905(3) -0.0206(8) 0.18290(17) 0.0616(11) Uani 1 1 d . . .
H5 H 0.1297 -0.1460 0.1971 0.074 Uiso 1 1 calc R . .
C37 C -0.2896(4) 0.6914(7) 0.52748(17) 0.0638(12) Uani 1 1 d . . .
H37 H -0.2404 0.8054 0.5211 0.077 Uiso 1 1 calc R . .
C44 C -0.3804(4) 0.2618(9) 0.30797(18) 0.0717(13) Uani 1 1 d . . .
H44 H -0.4337 0.3146 0.2804 0.086 Uiso 1 1 calc R . .
C15 C 0.5321(5) -0.4844(8) 0.06165(18) 0.0737(14) Uani 1 1 d . . .
H15 H 0.5095 -0.6028 0.0372 0.088 Uiso 1 1 calc R . .
C46 C -0.2552(5) -0.0190(8) 0.3419(2) 0.0790(14) Uani 1 1 d . . .
H46 H -0.2241 -0.1604 0.3377 0.095 Uiso 1 1 calc R . .
C12 C 0.2999(5) -0.4945(8) 0.01419(19) 0.0765(14) Uani 1 1 d . . .
H12 H 0.3468 -0.6038 0.0023 0.092 Uiso 1 1 calc R . .
C16 C 0.6387(5) -0.4687(9) 0.0827(2) 0.0803(15) Uani 1 1 d . . .
H16 H 0.6874 -0.5793 0.0734 0.096 Uiso 1 1 calc R . .
C10 C 0.1220(4) -0.3335(9) 0.00791(18) 0.0780(14) Uani 1 1 d . . .
H10 H 0.0509 -0.3310 -0.0090 0.094 Uiso 1 1 calc R . .
C3 C -0.0764(4) 0.1844(11) 0.1676(2) 0.0902(16) Uani 1 1 d . . .
H3 H -0.1500 0.1959 0.1719 0.108 Uiso 1 1 calc R . .
C11 C 0.1945(5) -0.4949(9) -0.0083(2) 0.0819(15) Uani 1 1 d . . .
H11 H 0.1706 -0.6050 -0.0350 0.098 Uiso 1 1 calc R . .

loop_
_atom_site_aniso_label
_atom_site_aniso_U_11
_atom_site_aniso_U_22
_atom_site_aniso_U_33
_atom_site_aniso_U_23
_atom_site_aniso_U_13
_atom_site_aniso_U_12
N1 0.0461(19) 0.0498(18) 0.0488(16) 0.0004(15) -0.0024(14) 0.0005(16)
C7 0.066(3) 0.0420(18) 0.0424(18) -0.0024(16) 0.0097(19) 0.002(2)
C26 0.045(2) 0.049(2) 0.0451(18) 0.0010(17) -0.0025(17) -0.0044(18)
C25 0.065(3) 0.046(2) 0.053(2) -0.0046(18) -0.002(2) -0.010(2)
C8 0.060(3) 0.050(2) 0.0417(18) 0.0063(18) -0.0001(18) -0.003(2)
C27 0.052(2) 0.0436(19) 0.0487(19) -0.0021(16) 0.0044(18) -0.0095(17)
C6 0.053(2) 0.0420(19) 0.0448(18) -0.0028(17) -0.0052(17) -0.0009(19)
C20 0.053(3) 0.055(2) 0.0420(18) 0.0041(18) 0.0066(19) -0.003(2)
C23 0.049(2) 0.055(2) 0.050(2) 0.0091(18) 0.0054(18) -0.0068(19)
C14 0.073(3) 0.050(2) 0.050(2) 0.0062(19) 0.018(2) 0.003(2)
C22 0.043(2) 0.046(2) 0.0407(18) 0.0010(16) 0.0006(17) 0.0003(17)
C31 0.045(2) 0.059(2) 0.048(2) -0.0068(18) 0.0008(18) -0.002(2)
C13 0.084(3) 0.047(2) 0.045(2) -0.0015(19) 0.011(2) -0.001(2)
C19 0.061(3) 0.057(2) 0.049(2) 0.0058(19) 0.018(2) -0.001(2)
C9 0.078(3) 0.067(3) 0.050(2) -0.001(2) -0.004(2) -0.002(3)
C36 0.047(2) 0.049(2) 0.0441(19) 0.0032(17) 0.0008(17) 0.0000(19)
C28 0.043(2) 0.051(2) 0.0472(19) -0.0078(17) 0.0006(17) 0.0010(18)
C18 0.056(3) 0.076(3) 0.057(2) 0.003(2) 0.013(2) 0.002(2)
N2 0.049(2) 0.0541(18) 0.0489(16) 0.0012(15) 0.0099(15) -0.0037(16)
C34 0.050(2) 0.057(2) 0.0446(19) -0.0074(17) -0.0024(18) -0.003(2)
C33 0.053(3) 0.085(3) 0.0454(19) -0.020(2) 0.0042(19) -0.008(2)
C35 0.048(2) 0.0460(19) 0.0440(18) 0.0036(16) -0.0013(17) 0.0019(18)
C17 0.072(4) 0.092(4) 0.070(3) 0.004(3) 0.022(3) 0.013(3)
C38 0.074(3) 0.074(3) 0.053(2) -0.010(2) 0.005(2) 0.015(3)
C29 0.047(2) 0.072(3) 0.053(2) -0.018(2) -0.0021(18) -0.013(2)
C32 0.047(2) 0.085(3) 0.051(2) -0.015(2) -0.0036(19) -0.012(2)
C41 0.059(3) 0.065(3) 0.051(2) 0.003(2) 0.0008(19) -0.002(2)
C24 0.054(3) 0.052(2) 0.065(2) -0.006(2) 0.001(2) -0.018(2)
C1 0.072(3) 0.049(2) 0.064(2) -0.001(2) -0.006(2) 0.007(2)
C40 0.058(3) 0.082(3) 0.057(2) 0.010(2) 0.009(2) 0.001(2)
C42 0.051(2) 0.045(2) 0.0448(19) 0.0011(17) 0.0012(18) -0.0022(19)
C30 0.047(2) 0.074(3) 0.053(2) -0.021(2) 0.0021(19) -0.009(2)
C4 0.071(4) 0.087(4) 0.095(3) -0.003(3) 0.008(3) -0.024(3)
C39 0.051(3) 0.104(4) 0.053(2) 0.011(3) 0.006(2) 0.010(3)
C43 0.055(3) 0.065(3) 0.053(2) 0.002(2) -0.004(2) 0.000(2)
C21 0.050(2) 0.048(2) 0.0442(19) 0.0069(16) 0.0037(18) -0.0064(19)
C2 0.061(3) 0.079(3) 0.107(4) -0.010(3) -0.020(3) 0.019(3)
C45 0.095(4) 0.069(3) 0.063(3) -0.014(2) 0.009(3) -0.023(3)
C47 0.086(3) 0.048(2) 0.067(3) -0.003(2) -0.004(2) 0.005(2)
C5 0.050(3) 0.062(2) 0.071(2) 0.005(2) -0.004(2) -0.010(2)
C37 0.079(3) 0.054(2) 0.060(2) -0.007(2) 0.014(2) 0.001(2)
C44 0.068(3) 0.089(4) 0.053(2) 0.010(2) -0.016(2) -0.021(3)
C15 0.108(4) 0.057(3) 0.060(2) -0.001(2) 0.025(3) 0.005(3)
C46 0.104(4) 0.052(2) 0.080(3) -0.013(2) 0.003(3) 0.004(3)
C12 0.098(4) 0.067(3) 0.066(3) -0.017(2) 0.015(3) -0.008(3)
C16 0.075(4) 0.085(4) 0.085(3) 0.005(3) 0.028(3) 0.017(3)
C10 0.084(4) 0.089(3) 0.059(2) -0.010(3) -0.005(2) -0.012(3)
C3 0.059(3) 0.103(4) 0.108(4) -0.034(4) 0.001(3) -0.002(3)
C11 0.102(4) 0.075(3) 0.069(3) -0.021(3) 0.011(3) -0.014(3)

loop_
_atom_type_symbol
_atom_type_description
_atom_type_scat_dispersion_real
_atom_type_scat_dispersion_imag
_atom_type_scat_source
C C 0.0033 0.0016 'International Tables Vol C Tables 4.2.6.8 and 6.1.1.4'
H H 0.0000 0.0000 'International Tables Vol C Tables 4.2.6.8 and 6.1.1.4'
N N 0.0061 0.0033 'International Tables Vol C Tables 4.2.6.8 and 6.1.1.4'

loop_
_geom_angle_atom_site_label_1
_geom_angle_atom_site_label_2
_geom_angle_atom_site_label_3
_geom_angle
_geom_angle_site_symmetry_1
_geom_angle_site_symmetry_3
C21 N1 C7 105.3(3) . .
C21 N1 C6 127.6(3) . .
C7 N1 C6 126.4(3) . .
C20 C7 N1 105.9(3) . .
C20 C7 C8 123.8(3) . .
N1 C7 C8 130.4(4) . .
C27 C26 C25 118.0(3) . .
C27 C26 C28 121.0(3) . .
C25 C26 C28 121.0(3) . .
C24 C25 C26 120.9(4) . .
C9 C8 C13 119.6(4) . .
C9 C8 C7 125.5(4) . .
C13 C8 C7 114.7(4) . .
C26 C27 C22 121.5(3) . .
C5 C6 C1 120.8(4) . .
C5 C6 N1 119.3(3) . .
C1 C6 N1 119.8(4) . .
C7 C20 N2 110.6(3) . .
C7 C20 C19 121.9(4) . .
N2 C20 C19 127.3(4) . .
C24 C23 C22 120.3(3) . .
C19 C14 C15 117.5(4) . .
C19 C14 C13 120.0(4) . .
C15 C14 C13 122.4(4) . .
C23 C22 C27 118.9(3) . .
C23 C22 C21 118.1(3) . .
C27 C22 C21 123.0(3) . .
C30 C31 C32 116.2(3) . .
C30 C31 C34 117.8(3) . .
C32 C31 C34 126.0(4) . .
C12 C13 C8 116.8(4) . .
C12 C13 C14 121.9(4) . .
C8 C13 C14 121.3(3) . .
C18 C19 C14 119.8(4) . .
C18 C19 C20 122.4(4) . .
C14 C19 C20 117.4(4) . .
C10 C9 C8 121.6(5) . .
C41 C36 C37 117.3(3) . .
C41 C36 C35 120.6(3) . .
C37 C36 C35 122.0(3) . .
C33 C28 C29 117.5(3) . .
C33 C28 C26 121.0(3) . .
C29 C28 C26 121.5(3) . .
C17 C18 C19 121.7(5) . .
C21 N2 C20 105.0(3) . .
C35 C34 C31 132.3(3) . .
C28 C33 C32 122.1(3) . .
C34 C35 C36 121.6(3) . .
C34 C35 C42 121.7(3) . .
C36 C35 C42 116.7(3) . .
C18 C17 C16 119.5(5) . .
C37 C38 C39 119.8(4) . .
C28 C29 C30 120.9(4) . .
C33 C32 C31 120.9(4) . .
C36 C41 C40 121.6(4) . .
C25 C24 C23 120.5(4) . .
C2 C1 C6 119.3(4) . .
C39 C40 C41 120.4(4) . .
C43 C42 C47 117.3(4) . .
C43 C42 C35 122.8(3) . .
C47 C42 C35 120.0(4) . .
C31 C30 C29 122.3(3) . .
C3 C4 C5 119.8(5) . .
C40 C39 C38 119.6(4) . .
C42 C43 C44 122.0(4) . .
N2 C21 N1 113.2(3) . .
N2 C21 C22 123.1(4) . .
N1 C21 C22 123.7(3) . .
C3 C2 C1 120.1(5) . .
C46 C45 C44 118.8(4) . .
C46 C47 C42 119.9(4) . .
C6 C5 C4 119.0(5) . .
C38 C37 C36 121.3(4) . .
C43 C44 C45 119.9(5) . .
C16 C15 C14 120.7(5) . .
C45 C46 C47 121.9(5) . .
C11 C12 C13 121.7(5) . .
C15 C16 C17 120.9(5) . .
C9 C10 C11 119.1(5) . .
C2 C3 C4 121.0(5) . .
C12 C11 C10 121.1(5) . .

loop_
_geom_bond_atom_site_label_1
_geom_bond_atom_site_label_2
_geom_bond_distance
_geom_bond_site_symmetry_2
N1 C21 1.377(5) .
N1 C7 1.400(4) .
N1 C6 1.437(5) .
C7 C20 1.368(5) .
C7 C8 1.444(5) .
C26 C27 1.391(5) .
C26 C25 1.399(5) .
C26 C28 1.483(5) .
C25 C24 1.373(5) .
C8 C9 1.392(6) .
C8 C13 1.431(5) .
C27 C22 1.395(5) .
C6 C5 1.376(5) .
C6 C1 1.384(5) .
C20 N2 1.386(5) .
C20 C19 1.424(5) .
C23 C24 1.381(5) .
C23 C22 1.387(5) .
C14 C19 1.417(6) .
C14 C15 1.422(6) .
C14 C13 1.470(6) .
C22 C21 1.483(5) .
C31 C30 1.380(5) .
C31 C32 1.402(5) .
C31 C34 1.467(5) .
C13 C12 1.412(6) .
C19 C18 1.390(6) .
C9 C10 1.369(6) .
C36 C41 1.379(5) .
C36 C37 1.396(5) .
C36 C35 1.481(5) .
C28 C33 1.368(5) .
C28 C29 1.377(5) .
C18 C17 1.359(6) .
N2 C21 1.307(5) .
C34 C35 1.335(5) .
C33 C32 1.382(5) .
C35 C42 1.492(5) .
C17 C16 1.395(7) .
C38 C37 1.376(5) .
C38 C39 1.387(6) .
C29 C30 1.385(5) .
C41 C40 1.381(5) .
C1 C2 1.381(6) .
C40 C39 1.360(7) .
C42 C43 1.374(5) .
C42 C47 1.404(5) .
C4 C3 1.380(8) .
C4 C5 1.388(6) .
C43 C44 1.377(6) .
C2 C3 1.356(7) .
C45 C46 1.356(7) .
C45 C44 1.382(6) .
C47 C46 1.377(6) .
C15 C16 1.367(7) .
C12 C11 1.359(7) .
C10 C11 1.389(7) .
